data_4323989
loop_
_publ_author_name
'F. Albert Cotton'
'Steven C. Haefner'
'Alfred P. Sattelberger'

_publ_section_title
;
 Metal-Metal Multiply Bonded Complexes of Technetium. 5.1 Tris and
 Tetrakis(formamidinato) Complexes of Ditechnetium
;
_journal_name_full 'Inorganic Chemistry'
_journal_page_first 7350
_journal_page_last 7357
_journal_paper_doi 10.1021/ic960535m
_journal_volume 35
_journal_year 1996
_chemical_compound_source synthesis
_chemical_formula_moiety 'C52 H44 Cl N8 Tc2, (C7 H8)'
_chemical_formula_structural 'Tc2 Cl (C13 H11 N2), (C7 H8)'
_chemical_formula_sum 'C59 H52 Cl N8 Tc2'
_chemical_formula_weight 1104.54
_chemical_name_systematic
; 
 tetra(\m-diphenylformamidinate)chloro ditechnetium (II,III)
 toluene solvate
;
_space_group_IT_number 130
_symmetry_cell_setting tetragonal
_symmetry_space_group_name_Hall '-P 4a 2ac'
_symmetry_space_group_name_H-M 'P 4/n c c :2'
_atom_sites_solution_hydrogens geom
_atom_sites_solution_primary direct
_atom_sites_solution_secondary difmap
_audit_creation_method SHELXL
_cell_angle_alpha 90.00
_cell_angle_beta 90.00
_cell_angle_gamma 90.00
_cell_formula_units_Z 4
_cell_length_a 15.245(2)
_cell_length_b 15.245(2)
_cell_length_c 21.832(2)
_cell_measurement_reflns_used 25
_cell_measurement_temperature 293(2)
_cell_measurement_theta_max 18
_cell_measurement_theta_min 9
_cell_volume 5074.0(10)
_computing_cell_refinement TEXSAN
_computing_data_collection TEXSAN
_computing_data_reduction TEXSAN
_computing_molecular_graphics ORTEP
_computing_structure_refinement 'SHELXL-93 (Sheldrick, 1993)'
_computing_structure_solution 'SHELXS-86 (Sheldrick, 1990)'
_diffrn_ambient_temperature 293(2)
_diffrn_measurement_device 'RIGAKU AFC5R'
_diffrn_measurement_method \q-2\q
_diffrn_radiation_monochromator graphite
_diffrn_radiation_source 'rotating anode'
_diffrn_radiation_type Cu
_diffrn_radiation_wavelength 1.54060
_diffrn_reflns_av_R_equivalents 0.0000
_diffrn_reflns_av_sigmaI/netI 0.0744
_diffrn_reflns_limit_h_max 17
_diffrn_reflns_limit_h_min 0
_diffrn_reflns_limit_k_max 12
_diffrn_reflns_limit_k_min 0
_diffrn_reflns_limit_l_max 24
_diffrn_reflns_limit_l_min 0
_diffrn_reflns_number 1897
_diffrn_reflns_theta_max 60.00
_diffrn_reflns_theta_min 4.05
_diffrn_standards_decay_% 1.7
_diffrn_standards_interval_count 250
_diffrn_standards_number 3
_exptl_absorpt_coefficient_mu 5.279
_exptl_absorpt_correction_T_max 1.00
_exptl_absorpt_correction_T_min 0.75
_exptl_absorpt_correction_type 'empirical (\y scan)'
_exptl_crystal_colour red/orange
_exptl_crystal_density_diffrn 1.446
_exptl_crystal_density_meas ?
_exptl_crystal_description plate
_exptl_crystal_F_000 2260
_exptl_crystal_size_max 0.3
_exptl_crystal_size_mid 0.2
_exptl_crystal_size_min 0.1
_refine_diff_density_max 0.401
_refine_diff_density_min -0.903
_refine_diff_density_rms 0.078
_refine_ls_extinction_method none
_refine_ls_goodness_of_fit_all 1.089
_refine_ls_goodness_of_fit_obs 1.283
_refine_ls_hydrogen_treatment noref
_refine_ls_matrix_type full
_refine_ls_number_parameters 169
_refine_ls_number_reflns 1447
_refine_ls_number_restraints 6
_refine_ls_restrained_S_all 1.102
_refine_ls_restrained_S_obs 1.282
_refine_ls_R_factor_all 0.1269
_refine_ls_R_factor_obs 0.0482
_refine_ls_shift/esd_max 0.001
_refine_ls_shift/esd_mean 0.000
_refine_ls_structure_factor_coef Fsqd
_refine_ls_weighting_details 'w=1/[\s^2^(Fo^2^)+(0.0691P)^2^+2.7795P] where P=(Fo^2^+2Fc^2^)/3'
_refine_ls_weighting_scheme calc
_refine_ls_wR_factor_all 0.1592
_refine_ls_wR_factor_obs 0.1246
_reflns_number_observed 944
_reflns_number_total 1897
_reflns_observed_criterion >2sigma(I)
_cod_data_source_file ic960535m_1.cif
_cod_data_source_block 2
_cod_depositor_comments
;
The following automatic conversions were performed:

'_exptl_crystal_density_meas' value 'not measured' was changed to '?'
- the value is perceived as not measured.

Automatic conversion script
Id: cif_fix_values 3008 2015-01-20 13:52:24Z robertas 

The following automatic conversions were performed:

'_refine_ls_weighting_scheme' value 'calc
w=1/[\s^2^(Fo^2^)+(0.0691P)^2^+2.7795P] where P=(Fo^2^+2Fc^2^)/3' was
changed to 'calc'. New tag '_refine_ls_weighting_details' was
created. The value of the new tag was set to
'w=1/[\s^2^(Fo^2^)+(0.0691P)^2^+2.7795P] where P=(Fo^2^+2Fc^2^)/3'.

Automatic conversion script
Id: cif_fix_values 3143 2015-03-26 13:38:13Z robertas 
;
_cod_original_cell_volume 5074.1(9)
_cod_original_sg_symbol_H-M 'P 4/n c c'
_cod_database_code 4323989

loop_
_symmetry_equiv_pos_as_xyz
'x, y, z'
'-x+1/2, y, z+1/2'
'x, -y+1/2, z+1/2'
'-x+1/2, -y+1/2, z'
'y, x, z+1/2'
'-y+1/2, x, z'
'y, -x+1/2, z'
'-y+1/2, -x+1/2, z+1/2'
'-x, -y, -z'
'x-1/2, -y, -z-1/2'
'-x, y-1/2, -z-1/2'
'x-1/2, y-1/2, -z'
'-y, -x, -z-1/2'
'y-1/2, -x, -z'
'-y, x-1/2, -z'
'y-1/2, x-1/2, -z-1/2'

loop_
_atom_site_aniso_label
_atom_site_aniso_U_11
_atom_site_aniso_U_22
_atom_site_aniso_U_33
_atom_site_aniso_U_23
_atom_site_aniso_U_13
_atom_site_aniso_U_12
Tc1 0.0613(5) 0.0613(5) 0.0433(6) 0.000 0.000 0.000
Tc2 0.0604(5) 0.0604(5) 0.0398(6) 0.000 0.000 0.000
Cl1 0.092(2) 0.092(2) 0.043(2) 0.000 0.000 0.000
N1 0.068(5) 0.071(5) 0.041(4) -0.002(3) 0.003(3) -0.004(4)
N2 0.071(5) 0.037(3) 0.054(3) -0.003(3) -0.001(3) 0.002(4)
C1 0.053(5) 0.056(5) 0.063(5) -0.008(5) -0.001(4) 0.004(4)
C2 0.059(5) 0.078(7) 0.046(4) -0.006(4) 0.003(4) 0.008(5)
C3 0.099(8) 0.093(8) 0.054(5) -0.014(5) 0.005(6) -0.011(6)
C4 0.105(10) 0.142(12) 0.061(7) -0.022(8) 0.010(6) -0.003(9)
C5 0.108(12) 0.126(11) 0.082(7) -0.046(8) 0.000(7) -0.001(8)
C6 0.143(10) 0.085(7) 0.105(8) -0.021(6) -0.008(11) -0.011(9)
C7 0.082(9) 0.085(7) 0.075(6) -0.017(5) 0.010(5) -0.010(6)
C8 0.078(8) 0.059(7) 0.052(4) 0.002(5) 0.003(6) 0.008(4)
C9 0.088(8) 0.093(8) 0.070(6) 0.016(6) -0.016(6) -0.005(7)
C10 0.134(12) 0.101(10) 0.084(8) 0.022(7) -0.026(9) 0.001(9)
C11 0.130(12) 0.105(10) 0.074(7) -0.015(6) -0.037(7) 0.049(9)
C12 0.083(8) 0.153(13) 0.090(8) -0.022(9) -0.014(7) 0.043(8)
C13 0.082(8) 0.123(10) 0.074(7) -0.004(6) -0.005(6) 0.020(7)
C14 0.180(15) 0.180(15) 0.238(35) 0.102(30) 0.102(30) 0.037(44)
C15 0.217(27) 0.170(26) 0.232(32) 0.000 0.000 0.061(24)
C16 0.235(27) 0.104(26) 0.197(39) -0.016(27) 0.027(40) -0.012(30)
C17 0.175(14) 0.175(14) 0.271(40) 0.050(21) 0.050(21) 0.010(28)

loop_
_atom_site_label
_atom_site_type_symbol
_atom_site_fract_x
_atom_site_fract_y
_atom_site_fract_z
_atom_site_U_iso_or_equiv
_atom_site_thermal_displace_type
_atom_site_occupancy
_atom_site_calc_flag
_atom_site_refinement_flags
_atom_site_disorder_group
Tc1 Tc 0.2500 0.2500 0.15884(5) 0.0553(4) Uani 1 d S .
Tc2 Tc 0.2500 0.2500 0.25590(5) 0.0535(4) Uani 1 d S .
Cl1 Cl 0.2500 0.2500 0.3681(2) 0.0754(12) Uani 1 d S .
N1 N 0.3042(5) 0.1256(5) 0.1514(3) 0.060(2) Uani 1 d . .
N2 N 0.3335(4) 0.1366(4) 0.2547(3) 0.054(2) Uani 1 d . .
C1 C 0.3409(5) 0.0936(5) 0.2025(4) 0.057(2) Uani 1 d . .
H1 H 0.3717(5) 0.0410(5) 0.2012(4) 0.069 Uiso 1 calc R .
C2 C 0.2959(6) 0.0671(7) 0.1008(3) 0.061(2) Uani 1 d . .
C3 C 0.3120(6) 0.0958(7) 0.0421(4) 0.082(3) Uani 1 d . .
H3 H 0.3314(6) 0.1529(7) 0.0357(4) 0.098 Uiso 1 calc R .
C4 C 0.2996(8) 0.0405(10) -0.0077(5) 0.103(4) Uani 1 d . .
H4 H 0.3100(8) 0.0609(10) -0.0471(5) 0.123 Uiso 1 calc R .
C5 C 0.2723(8) -0.0432(10) 0.0011(5) 0.106(4) Uani 1 d . .
H5 H 0.2639(8) -0.0800(10) -0.0324(5) 0.127 Uiso 1 calc R .
C6 C 0.2575(9) -0.0729(7) 0.0578(5) 0.111(4) Uani 1 d . .
H6 H 0.2409(9) -0.1310(7) 0.0636(5) 0.133 Uiso 1 calc R .
C7 C 0.2667(6) -0.0173(7) 0.1082(4) 0.081(3) Uani 1 d . .
H7 H 0.2529(6) -0.0377(7) 0.1472(4) 0.097 Uiso 1 calc R .
C8 C 0.3902(7) 0.1046(6) 0.3021(3) 0.063(2) Uani 1 d . .
C9 C 0.3576(8) 0.0569(7) 0.3493(4) 0.084(3) Uani 1 d . .
H9 H 0.2974(8) 0.0488(7) 0.3535(4) 0.101 Uiso 1 calc R .
C10 C 0.4156(10) 0.0198(8) 0.3918(5) 0.106(4) Uani 1 d . .
H10 H 0.3939(10) -0.0155(8) 0.4230(5) 0.128 Uiso 1 calc R .
C11 C 0.5032(10) 0.0348(8) 0.3879(5) 0.103(5) Uani 1 d . .
H11 H 0.5413(10) 0.0112(8) 0.4168(5) 0.124 Uiso 1 calc R .
C12 C 0.5341(8) 0.0845(9) 0.3417(5) 0.109(4) Uani 1 d . .
H12 H 0.5940(8) 0.0950(9) 0.3383(5) 0.131 Uiso 1 calc R .
C13 C 0.4768(7) 0.1198(8) 0.2993(4) 0.093(3) Uani 1 d . .
H13 H 0.4988(7) 0.1550(8) 0.2680(4) 0.112 Uiso 1 calc R .
C14 C 0.7909(37) 0.2091(37) 0.2500 0.199(12) Uani 0.50 d SPDU .
C15 C 0.7500 0.2500 0.2997(19) 0.206(11) Uani 1 d SDU .
C16 C 0.6670(37) 0.2960(25) 0.3040(19) 0.179(12) Uani 0.50 d PDU .
C17 C 0.8482(16) 0.1518(16) 0.2500 0.207(12) Uani 1 d SDU .

loop_
_atom_type_symbol
_atom_type_description
_atom_type_scat_dispersion_real
_atom_type_scat_dispersion_imag
_atom_type_scat_source
C C 0.0181 0.0091 'International Tables Vol C Tables 4.2.6.8 and 6.1.1.4'
H H 0.0000 0.0000 'International Tables Vol C Tables 4.2.6.8 and 6.1.1.4'
Tc Tc 0.0057 3.0049 'International Tables Vol C Tables 4.2.6.8 and 6.1.1.4'
Cl Cl 0.3639 0.7018 'International Tables Vol C Tables 4.2.6.8 and 6.1.1.4'
N N 0.0311 0.0180 'International Tables Vol C Tables 4.2.6.8 and 6.1.1.4'

loop_
_geom_angle_atom_site_label_1
_geom_angle_atom_site_label_2
_geom_angle_atom_site_label_3
_geom_angle
_geom_angle_site_symmetry_1
_geom_angle_site_symmetry_3
_geom_angle_publ_flag
N1 Tc1 N1 171.0(3) 7 6 ?
N1 Tc1 N1 89.65(3) 7 4 ?
N1 Tc1 N1 89.65(3) 6 4 ?
N1 Tc1 N1 89.65(3) 7 . y
N1 Tc1 N1 89.65(3) 6 . ?
N1 Tc1 N1 171.0(3) 4 . y
N1 Tc1 Tc2 94.5(2) 7 . ?
N1 Tc1 Tc2 94.5(2) 6 . ?
N1 Tc1 Tc2 94.5(2) 4 . ?
N1 Tc1 Tc2 94.5(2) . . y
Tc1 Tc2 N2 89.3(2) . 7 ?
Tc1 Tc2 N2 89.3(2) . . y
N2 Tc2 N2 89.991(4) 7 . ?
Tc1 Tc2 N2 89.3(2) . 6 y
N2 Tc2 N2 178.6(3) 7 6 ?
N2 Tc2 N2 89.993(4) . 6 y
Tc1 Tc2 N2 89.3(2) . 4 y
N2 Tc2 N2 89.991(4) 7 4 ?
N2 Tc2 N2 178.6(3) . 4 y
N2 Tc2 N2 89.989(4) 6 4 ?
Tc1 Tc2 Cl1 180.0 . . y
N2 Tc2 Cl1 90.7(2) 7 . ?
N2 Tc2 Cl1 90.7(2) . . y
N2 Tc2 Cl1 90.7(2) 6 . ?
N2 Tc2 Cl1 90.7(2) 4 . ?
C1 N1 C2 117.1(7) . . ?
C1 N1 Tc1 115.6(5) . . y
C2 N1 Tc1 126.7(5) . . ?
C1 N2 C8 113.8(7) . . ?
C1 N2 Tc2 117.5(5) . . y
C8 N2 Tc2 128.5(5) . . ?
N2 C1 N1 120.2(7) . . y
C7 C2 C3 117.8(9) . . ?
C7 C2 N1 121.6(8) . . ?
C3 C2 N1 120.4(9) . . ?
C2 C3 C4 120.8(11) . . ?
C5 C4 C3 120.2(11) . . ?
C6 C5 C4 120.1(11) . . ?
C5 C6 C7 120.5(12) . . ?
C2 C7 C6 120.5(10) . . ?
C13 C8 C9 119.1(9) . . ?
C13 C8 N2 120.1(9) . . ?
C9 C8 N2 120.7(10) . . ?
C8 C9 C10 119.3(11) . . ?
C11 C10 C9 120.8(12) . . ?
C12 C11 C10 119.1(11) . . ?
C11 C12 C13 120.0(12) . . ?
C8 C13 C12 121.6(11) . . ?
C17 C14 C15 129.1(33) . 13_666 ?
C17 C14 C15 129.1(33) . . ?
C15 C14 C15 101.8(66) 13_666 . ?
C14 C15 C16 131.0(56) . . ?
C17 C16 C15 110.8(40) 4_655 . ?

loop_
_geom_bond_atom_site_label_1
_geom_bond_atom_site_label_2
_geom_bond_distance
_geom_bond_site_symmetry_2
_geom_bond_publ_flag
Tc1 N1 2.075(7) 7 y
Tc1 N1 2.075(7) 6 y
Tc1 N1 2.075(7) 4 y
Tc1 N1 2.075(7) . y
Tc1 Tc2 2.119(2) . y
Tc2 N2 2.147(6) 7 y
Tc2 N2 2.147(6) . y
Tc2 N2 2.147(6) 6 y
Tc2 N2 2.147(6) 4 y
Tc2 Cl1 2.450(4) . y
N1 C1 1.341(9) . y
N1 C2 1.426(10) . ?
N2 C1 1.318(9) . y
N2 C8 1.433(10) . ?
C2 C7 1.370(12) . ?
C2 C3 1.376(11) . ?
C3 C4 1.388(13) . ?
C4 C5 1.36(2) . ?
C5 C6 1.337(13) . ?
C6 C7 1.398(12) . ?
C8 C13 1.342(13) . ?
C8 C9 1.357(12) . ?
C9 C10 1.401(13) . ?
C10 C11 1.36(2) . ?
C11 C12 1.347(15) . ?
C12 C13 1.383(13) . ?
C14 C17 1.24(8) . ?
C14 C15 1.40(4) 13_666 ?
C14 C15 1.40(4) . ?
C15 C16 1.45(5) . ?
C16 C17 1.44(5) 4_655 ?

loop_
_geom_torsion_atom_site_label_1
_geom_torsion_atom_site_label_2
_geom_torsion_atom_site_label_3
_geom_torsion_atom_site_label_4
_geom_torsion
_geom_torsion_site_symmetry_1
_geom_torsion_site_symmetry_2
_geom_torsion_site_symmetry_3
_geom_torsion_site_symmetry_4
_geom_torsion_publ_flag
N1 Tc1 Tc2 N2 12.8(2) . . . . y
